data_2011749
loop_
_publ_author_name
'Pal, Satyanarayan'
'Pal, Samudranil'

_publ_section_title '[<i>N</i>-(4-Chlorobenzoyl)-<i>N</i>'-(picolinylidene)hydrazinato]dioxovanadium(V)'
_journal_issue 2
_journal_name_full 'Acta Crystallographica Section C'
_journal_page_first 141
_journal_page_last 142
_journal_paper_doi 10.1107/S0108270100017418
_journal_volume 57
_journal_year 2001
_chemical_formula_iupac '[V O2 (C13 H9 Cl N3 O1)]'
_chemical_formula_moiety 'C13 H9 Cl N3 O3 V'
_chemical_formula_sum 'C13 H9 Cl N3 O3 V'
_chemical_formula_weight 341.62
_chemical_name_systematic '[N-(4-chlorobenzoyl)-N'-(picolinylidene)hydrazinato]dioxovanadium(V)'
_space_group_IT_number 14
_symmetry_cell_setting monoclinic
_symmetry_space_group_name_Hall '-P 2yn'
_symmetry_space_group_name_H-M 'P 1 21/n 1'
_cell_angle_alpha 90.00
_cell_angle_beta 96.636(9)
_cell_angle_gamma 90.00
_cell_formula_units_Z 12
_cell_length_a 7.1139(9)
_cell_length_b 39.501(5)
_cell_length_c 14.7094(13)
_cell_measurement_reflns_used 25
_cell_measurement_temperature 298
_cell_measurement_theta_max 12.4
_cell_measurement_theta_min 9.5
_cell_volume 4105.7(8)
_computing_cell_refinement 'CAD-4 Software'
_computing_data_collection 'CAD-4 Software (Enraf-Nonius, 1989)'
_computing_data_reduction 'Xtal3.4 (Hall et al., 1995)'
_computing_molecular_graphics 'ORTEX6a (McArdle, 1995)'
_computing_publication_material SHELXL97
_computing_structure_refinement 'SHELXL97 (Sheldrick, 1997)'
_computing_structure_solution 'SHELXS97 (Sheldrick, 1997)'
_diffrn_ambient_temperature 298
_diffrn_measurement_device 'Enraf-Nonius MACH3 four-circle'
_diffrn_measurement_method 'Profile data from \w'
_diffrn_radiation_monochromator graphite
_diffrn_radiation_source 'fine-focus sealed tube'
_diffrn_radiation_type MoK\a
_diffrn_radiation_wavelength .71073
_diffrn_reflns_av_R_equivalents .018
_diffrn_reflns_av_sigmaI/netI .0880
_diffrn_reflns_limit_h_max 8
_diffrn_reflns_limit_h_min 0
_diffrn_reflns_limit_k_max 46
_diffrn_reflns_limit_k_min 0
_diffrn_reflns_limit_l_max 17
_diffrn_reflns_limit_l_min -17
_diffrn_reflns_number 7956
_diffrn_reflns_theta_max 24.97
_diffrn_reflns_theta_min 1.73
_diffrn_standards_decay_% none
_diffrn_standards_interval_time 90
_diffrn_standards_number 3
_exptl_absorpt_coefficient_mu .932
_exptl_absorpt_correction_T_max .990
_exptl_absorpt_correction_T_min .884
_exptl_absorpt_correction_type 'empirical based on \y scan'
_exptl_absorpt_process_details '(DATCOR; Reibenspies, 1989)'
_exptl_crystal_colour brown
_exptl_crystal_density_diffrn 1.658
_exptl_crystal_density_meas ?
_exptl_crystal_density_method 'not measured'
_exptl_crystal_description block
_exptl_crystal_F_000 2064
_exptl_crystal_size_max .40
_exptl_crystal_size_mid .36
_exptl_crystal_size_min .32
_refine_diff_density_max .303
_refine_diff_density_min -.392
_refine_ls_extinction_method none
_refine_ls_goodness_of_fit_ref 1.013
_refine_ls_hydrogen_treatment 'see text'
_refine_ls_matrix_type full
_refine_ls_number_parameters 568
_refine_ls_number_reflns 7219
_refine_ls_number_restraints 0
_refine_ls_restrained_S_all 1.013
_refine_ls_R_factor_all .144
_refine_ls_R_factor_gt .049
_refine_ls_shift/su_max <0.001
_refine_ls_shift/su_mean <0.001
_refine_ls_structure_factor_coef F^2^
_refine_ls_weighting_details 'w = 1/[\s^2^(Fo^2^)+(0.0418P)^2^+1.7700P] where P = (Fo^2^+2Fc^2^)/3'
_refine_ls_weighting_scheme calc
_refine_ls_wR_factor_ref .126
_reflns_number_gt 3565
_reflns_number_total 7219
_reflns_threshold_expression I>2\s(I)
_cod_data_source_file bm1436.cif
_cod_data_source_block I
_cod_depositor_comments
;
The following automatic conversions were performed:
'_symmetry_cell_setting' value 'Monoclinic' changed to 'monoclinic'
according to '/home/saulius/struct/CIF-dictionaries/cif_core.dic'
dictionary named 'cif_core.dic' version 2.4.1 from 2010-06-29.

Automatic conversion script
Id: cif_fix_enum 1527 2010-12-29 10:47:43Z saulius 

The following automatic conversions were performed:

'_symmetry_cell_setting' value 'Monoclinic' changed to 'monoclinic'
according to /home/saulius/struct/CIF-dictionaries/cif_core.dic
dictionary named 'cif_core.dic' version 2.4.1 from 2010-06-29.

Automatic conversion script
Id: cif_fix_values 1715 2011-07-08 13:25:40Z adriana 

The following automatic conversions were performed:

'_exptl_crystal_density_meas' value 'not measured' was changed to '?'
- the value is perceived as not measured.

Automatic conversion script
Id: cif_fix_values 3008 2015-01-20 13:52:24Z robertas 

The following automatic conversions were performed:

'_refine_ls_weighting_scheme' value 'calc w =
1/[\s^2^(Fo^2^)+(0.0418P)^2^+1.7700P] where P = (Fo^2^+2Fc^2^)/3' was
changed to 'calc'. New tag '_refine_ls_weighting_details' was
created. The value of the new tag was set to 'w =
1/[\s^2^(Fo^2^)+(0.0418P)^2^+1.7700P] where P = (Fo^2^+2Fc^2^)/3'.

Automatic conversion script
Id: cif_fix_values 3143 2015-03-26 13:38:13Z robertas 
;
_cod_original_sg_symbol_H-M 'P 21/n'
_cod_database_code 2011749
_cod_database_fobs_code 2011749

loop_
_symmetry_equiv_pos_as_xyz
'x, y, z'
'-x+1/2, y+1/2, -z+1/2'
'-x, -y, -z'
'x-1/2, -y-1/2, z-1/2'

loop_
_atom_site_label
_atom_site_fract_x
_atom_site_fract_y
_atom_site_fract_z
_atom_site_U_iso_or_equiv
_atom_site_adp_type
_atom_site_calc_flag
_atom_site_refinement_flags
_atom_site_occupancy
_atom_site_disorder_assembly
_atom_site_disorder_group
_atom_site_type_symbol
V 1.23430(14) .07160(2) -.13772(6) .0469(3) Uani d . 1 . . V
Cl 1.3010(2) -.03093(4) .38527(9) .0607(4) Uani d . 1 . . Cl
O1 1.2521(6) .05515(8) -.0105(2) .0568(11) Uani d . 1 . . O
O2 1.0500(6) .09539(9) -.1452(2) .0604(11) Uani d . 1 . . O
O3 1.4179(6) .09509(9) -.1395(2) .0622(11) Uani d . 1 . . O
N1 1.2082(6) .05769(10) -.2792(3) .0456(11) Uani d . 1 . . N
N2 1.2406(6) .01812(10) -.1431(3) .0410(11) Uani d . 1 . . N
N3 1.2565(6) .00056(10) -.0619(3) .0442(11) Uani d . 1 . . N
C1 1.1826(9) .07954(14) -.3483(4) .0602(17) Uani d . 1 . . C
H1 1.1758 .1025 -.3355 .072 Uiso calc R 1 . . H
C2 1.1658(8) .06931(14) -.4377(3) .0572(16) Uani d . 1 . . C
H2 1.1460 .0852 -.4844 .069 Uiso calc R 1 . . H
C3 1.1782(8) .03597(14) -.4582(4) .0529(15) Uani d . 1 . . C
H3 1.1673 .0288 -.5188 .063 Uiso calc R 1 . . H
C4 1.2071(8) .01293(14) -.3874(3) .0499(15) Uani d . 1 . . C
H4 1.2183 -.0100 -.3997 .060 Uiso calc R 1 . . H
C5 1.2191(7) .02415(12) -.2992(3) .0401(13) Uani d . 1 . . C
C6 1.2418(7) .00300(13) -.2193(3) .0434(13) Uani d . 1 . . C
H6 1.2565 -.0203 -.2231 .052 Uiso calc R 1 . . H
C7 1.2599(7) .02261(13) .0035(3) .0431(13) Uani d . 1 . . C
C8 1.2719(7) .01030(13) .0991(3) .0415(13) Uani d . 1 . . C
C9 1.2801(8) .03186(14) .1725(3) .0525(15) Uani d . 1 . . C
H9 1.2804 .0551 .1625 .063 Uiso calc R 1 . . H
C10 1.2881(8) .01976(14) .2610(4) .0530(15) Uani d . 1 . . C
H10 1.2932 .0346 .3103 .064 Uiso calc R 1 . . H
C11 1.2882(7) -.01466(14) .2746(3) .0419(13) Uani d . 1 . . C
C12 1.2846(8) -.03675(13) .2034(3) .0515(15) Uani d . 1 . . C
H12 1.2881 -.0600 .2140 .062 Uiso calc R 1 . . H
C13 1.2757(8) -.02428(13) .1156(3) .0535(16) Uani d . 1 . . C
H13 1.2722 -.0393 .0667 .064 Uiso calc R 1 . . H
VA .81376(14) .09490(2) .34054(6) .0445(3) Uani d . 1 . . V
ClA .6745(2) .19456(4) .85228(9) .0631(4) Uani d . 1 . . Cl
O1A .7987(5) .11082(8) .4660(2) .0513(10) Uani d . 1 . . O
O2A 1.0029(5) .07223(9) .3508(2) .0585(10) Uani d . 1 . . O
O3A .6355(5) .07040(9) .3214(2) .0621(11) Uani d . 1 . . O
N1A .8262(7) .10921(11) .2022(3) .0484(12) Uani d . 1 . . N
N2A .7866(6) .14794(10) .3341(3) .0377(10) Uani d . 1 . . N
N3A .7694(6) .16551(10) .4144(3) .0412(11) Uani d . 1 . . N
C1A .8591(10) .08806(16) .1356(4) .0729(19) Uani d . 1 . . C
H1A .8862 .0656 .1506 .087 Uiso calc R 1 . . H
C2A .8548(11) .09779(16) .0457(4) .080(2) Uani d . 1 . . C
H2A .8802 .0822 .0013 .096 Uiso calc R 1 . . H
C3A .8128(10) .13058(17) .0228(4) .075(2) Uani d . 1 . . C
H3A .8051 .1377 -.0378 .090 Uiso calc R 1 . . H
C4A .7822(9) .15287(16) .0909(4) .0647(18) Uani d . 1 . . C
H4A .7539 .1754 .0769 .078 Uiso calc R 1 . . H
C5A .7935(8) .14182(13) .1798(3) .0430(13) Uani d . 1 . . C
C6A .7739(7) .16330(13) .2578(4) .0458(14) Uani d . 1 . . C
H6A .7536 .1865 .2525 .055 Uiso calc R 1 . . H
C7A .7806(7) .14286(13) .4798(3) .0416(13) Uani d . 1 . . C
C8A .7595(7) .15483(13) .5736(3) .0393(13) Uani d . 1 . . C
C9A .7664(7) .18934(13) .5922(3) .0420(13) Uani d . 1 . . C
H9A .7895 .2045 .5463 .050 Uiso calc R 1 . . H
C10A .7397(7) .20145(14) .6772(4) .0458(14) Uani d . 1 . . C
H10A .7421 .2246 .6887 .055 Uiso calc R 1 . . H
C11A .7094(7) .17883(15) .7451(3) .0462(14) Uani d . 1 . . C
C12A .7063(8) .14427(14) .7291(4) .0539(16) Uani d . 1 . . C
H12A .6862 .1292 .7756 .065 Uiso calc R 1 . . H
C13A .7332(8) .13260(14) .6436(4) .0542(16) Uani d . 1 . . C
H13A .7338 .1094 .6326 .065 Uiso calc R 1 . . H
VB .20484(14) .23928(2) .67727(6) .0471(3) Uani d . 1 . . V
ClB .3006(2) .13832(4) .16422(10) .0686(5) Uani d . 1 . . Cl
O1B .2122(5) .22242(8) .5522(2) .0519(10) Uani d . 1 . . O
O2B .0305(6) .26545(9) .6650(2) .0606(11) Uani d . 1 . . O
O3B .3982(5) .26027(9) .6983(3) .0619(11) Uani d . 1 . . O
N1B .1669(6) .22577(11) .8148(3) .0466(11) Uani d . 1 . . N
N2B .2236(6) .18599(10) .6857(3) .0401(10) Uani d . 1 . . N
N3B .2466(6) .16821(10) .6073(3) .0436(11) Uani d . 1 . . N
C1B .1246(9) .24721(14) .8792(4) .0619(17) Uani d . 1 . . C
H1B .1064 .2699 .8637 .074 Uiso calc R 1 . . H
C2B .1066(9) .23750(17) .9667(4) .0692(19) Uani d . 1 . . C
H2B .0722 .2532 1.0090 .083 Uiso calc R 1 . . H
C3B .1396(10) .20469(17) .9915(4) .0703(19) Uani d . 1 . . C
H3B .1321 .1978 1.0515 .084 Uiso calc R 1 . . H
C4B .1847(8) .18139(16) .9259(4) .0610(17) Uani d . 1 . . C
H4B .2087 .1588 .9410 .073 Uiso calc R 1 . . H
C5B .1925(8) .19284(13) .8386(4) .0446(13) Uani d . 1 . . C
C6B .2272(8) .17103(13) .7629(4) .0485(15) Uani d . 1 . . C
H6B .2503 .1480 .7700 .058 Uiso calc R 1 . . H
C7B .2374(7) .19017(14) .5408(3) .0416(13) Uani d . 1 . . C
C8B .2549(7) .17786(13) .4477(3) .0405(13) Uani d . 1 . . C
C9B .3071(7) .14455(13) .4343(3) .0472(14) Uani d . 1 . . C
H9B .3348 .1303 .4844 .057 Uiso calc R 1 . . H
C10B .3184(7) .13240(14) .3473(4) .0467(14) Uani d . 1 . . C
H10B .3498 .1099 .3383 .056 Uiso calc R 1 . . H
C11B .2824(8) .15406(15) .2737(4) .0512(15) Uani d . 1 . . C
C12B .2338(8) .18751(15) .2845(4) .0537(15) Uani d . 1 . . C
H12B .2112 .2018 .2342 .064 Uiso calc R 1 . . H
C13B .2195(8) .19927(14) .3721(4) .0542(15) Uani d . 1 . . C
H13B .1858 .2217 .3807 .065 Uiso calc R 1 . . H

loop_
_atom_site_aniso_label
_atom_site_aniso_U_11
_atom_site_aniso_U_22
_atom_site_aniso_U_33
_atom_site_aniso_U_12
_atom_site_aniso_U_13
_atom_site_aniso_U_23
V .0656(7) .0286(5) .0453(5) .0023(5) .0023(5) .0010(4)
Cl .0734(11) .0643(10) .0459(8) .0065(9) .0131(7) .0087(7)
O1 .098(3) .033(2) .038(2) .004(2) .000(2) .0005(16)
O2 .077(3) .047(2) .057(2) .013(2) .008(2) .0032(18)
O3 .076(3) .049(3) .060(2) -.018(2) .000(2) -.0050(19)
N1 .063(3) .031(2) .041(3) -.002(2) -.001(2) .001(2)
N2 .053(3) .030(3) .040(2) .003(2) .004(2) .003(2)
N3 .064(3) .033(3) .035(2) -.001(2) .005(2) .003(2)
C1 .090(5) .034(3) .054(4) .003(3) -.003(3) .003(3)
C2 .082(5) .049(4) .038(3) -.003(3) -.004(3) .012(3)
C3 .064(4) .057(4) .037(3) -.002(3) .004(3) -.001(3)
C4 .062(4) .043(3) .044(3) .008(3) .003(3) -.003(3)
C5 .041(3) .035(3) .044(3) .000(3) .004(3) -.001(2)
C6 .055(4) .029(3) .046(3) .001(3) .005(3) -.002(2)
C7 .049(4) .032(3) .047(3) .004(3) .000(3) .006(2)
C8 .047(3) .037(3) .040(3) .000(3) .001(3) .001(2)
C9 .078(4) .034(3) .044(3) .000(3) .006(3) .000(3)
C10 .065(4) .047(4) .047(3) .002(3) .008(3) -.007(3)
C11 .039(3) .047(3) .041(3) -.002(3) .011(3) .004(3)
C12 .071(4) .033(3) .050(3) .002(3) .006(3) .005(3)
C13 .083(5) .034(3) .042(3) -.002(3) .002(3) -.007(2)
VA .0572(7) .0305(5) .0464(5) .0026(5) .0090(5) -.0009(4)
ClA .0676(11) .0754(11) .0459(8) .0055(9) .0051(8) -.0096(7)
O1A .079(3) .031(2) .046(2) .010(2) .013(2) .0010(16)
O2A .066(3) .057(2) .052(2) .021(2) .005(2) -.0008(19)
O3A .069(3) .045(2) .073(3) -.010(2) .015(2) -.003(2)
N1A .066(3) .037(3) .044(3) .002(2) .015(2) -.003(2)
N2A .041(3) .033(3) .040(2) .001(2) .009(2) .003(2)
N3A .050(3) .029(3) .045(3) .001(2) .011(2) .001(2)
C1A .110(6) .050(4) .062(4) -.010(4) .024(4) -.008(3)
C2A .133(7) .059(5) .052(4) -.024(4) .024(4) -.017(3)
C3A .115(6) .068(5) .041(4) -.008(4) .002(4) .007(3)
C4A .084(5) .064(4) .047(4) .005(4) .010(3) .014(3)
C5A .048(4) .034(3) .047(3) .004(3) .004(3) .002(3)
C6A .052(4) .033(3) .054(3) .006(3) .011(3) .008(3)
C7A .040(3) .037(3) .048(3) .001(3) .007(3) -.005(3)
C8A .039(3) .033(3) .046(3) .002(3) .008(3) -.006(2)
C9A .043(3) .041(3) .042(3) .004(3) .004(3) .004(3)
C10A .045(4) .038(3) .054(3) .000(3) .006(3) -.003(3)
C11A .039(4) .056(4) .044(3) .003(3) .005(3) -.004(3)
C12A .067(4) .047(4) .048(4) .005(3) .008(3) .008(3)
C13A .073(5) .032(3) .059(4) .009(3) .013(3) .006(3)
VB .0552(7) .0291(6) .0582(6) -.0028(5) .0122(5) -.0022(4)
ClB .0686(11) .0832(12) .0538(9) .0040(9) .0065(8) -.0119(8)
O1B .075(3) .030(2) .053(2) -.001(2) .021(2) .0050(17)
O2B .072(3) .038(2) .073(3) .012(2) .015(2) .0055(19)
O3B .062(3) .044(2) .081(3) -.016(2) .017(2) -.012(2)
N1B .052(3) .038(3) .050(3) -.005(2) .007(2) -.004(2)
N2B .042(3) .029(3) .050(3) -.002(2) .009(2) -.002(2)
N3B .050(3) .034(3) .048(3) .002(2) .011(2) -.004(2)
C1B .084(5) .037(3) .067(4) -.010(3) .019(4) -.013(3)
C2B .085(5) .067(5) .060(4) -.019(4) .022(4) -.023(3)
C3B .097(5) .073(5) .041(3) -.014(4) .004(3) .005(3)
C4B .075(5) .055(4) .053(4) -.003(3) .007(3) .004(3)
C5B .048(4) .036(3) .049(3) -.003(3) .003(3) -.001(3)
C6B .058(4) .034(3) .054(4) .004(3) .008(3) -.002(3)
C7B .037(3) .039(3) .049(3) -.001(3) .005(3) -.001(3)
C8B .034(3) .038(3) .049(3) -.001(3) .003(3) .004(3)
C9B .049(4) .047(4) .048(3) .000(3) .012(3) .003(3)
C10B .044(3) .041(3) .056(4) .004(3) .008(3) .002(3)
C11B .042(4) .062(4) .050(4) .001(3) .009(3) -.003(3)
C12B .053(4) .060(4) .048(3) .005(3) .004(3) .006(3)
C13B .061(4) .039(4) .062(4) .003(3) .006(3) .001(3)

loop_
_atom_type_symbol
_atom_type_description
_atom_type_scat_dispersion_real
_atom_type_scat_dispersion_imag
_atom_type_scat_source
C C .0033 .0016 'International Tables Vol C Tables 4.2.6.8 and 6.1.1.4'
H H .0000 .0000 'International Tables Vol C Tables 4.2.6.8 and 6.1.1.4'
N N .0061 .0033 'International Tables Vol C Tables 4.2.6.8 and 6.1.1.4'
O O .0106 .0060 'International Tables Vol C Tables 4.2.6.8 and 6.1.1.4'
P P .1023 .0942 'International Tables Vol C Tables 4.2.6.8 and 6.1.1.4'

loop_
_geom_angle_atom_site_label_1
_geom_angle_atom_site_label_2
_geom_angle_atom_site_label_3
_geom_angle
_geom_angle_publ_flag
N1 V N2 72.98(15) y
N1 V O1 145.87(16) y
N1 V O2 96.01(18) y
N1 V O3 96.42(18) y
N2 V O1 72.95(15) y
N2 V O2 127.05(19) y
N2 V O3 123.80(19) y
O1 V O2 102.73(17) y
O1 V O3 104.08(17) y
O2 V O3 108.6(2) y
C7 O1 V 118.2(3) ?
C1 N1 C5 118.2(4) ?
C1 N1 V 124.5(4) ?
C5 N1 V 117.3(3) ?
C6 N2 N3 121.4(4) ?
C6 N2 V 120.3(4) ?
N3 N2 V 118.2(3) ?
C7 N3 N2 107.4(4) ?
N1 C1 C2 122.1(5) ?
C3 C2 C1 120.0(5) ?
C2 C3 C4 118.7(5) ?
C5 C4 C3 119.4(5) ?
N1 C5 C4 121.5(5) ?
N1 C5 C6 113.2(4) ?
C4 C5 C6 125.3(5) ?
N2 C6 C5 115.9(5) ?
N3 C7 O1 123.4(4) ?
N3 C7 C8 118.6(5) ?
O1 C7 C8 118.1(5) ?
C9 C8 C13 118.4(5) ?
C9 C8 C7 122.4(5) ?
C13 C8 C7 119.2(5) ?
C8 C9 C10 121.3(5) ?
C11 C10 C9 118.6(5) ?
C12 C11 C10 121.5(5) ?
C12 C11 Cl 118.5(4) ?
C10 C11 Cl 120.0(4) ?
C11 C12 C13 119.2(5) ?
C12 C13 C8 121.0(5) ?
N1A VA N2A 72.91(16) y
N1A VA O1A 145.89(16) y
N1A VA O2A 96.34(18) y
N1A VA O3A 96.46(18) y
N2A VA O1A 73.06(15) y
N2A VA O2A 129.02(19) y
N2A VA O3A 121.95(19) y
O1A VA O2A 103.08(16) y
O1A VA O3A 103.41(18) y
O2A VA O3A 108.6(2) y
C7A O1A VA 118.6(3) ?
C1A N1A C5A 117.6(5) ?
C1A N1A VA 124.7(4) ?
C5A N1A VA 117.7(3) ?
C6A N2A N3A 120.6(4) ?
C6A N2A VA 120.8(4) ?
N3A N2A VA 118.5(3) ?
C7A N3A N2A 106.2(4) ?
N1A C1A C2A 123.2(6) ?
C3A C2A C1A 118.9(6) ?
C2A C3A C4A 118.6(6) ?
C3A C4A C5A 119.7(6) ?
N1A C5A C4A 121.9(5) ?
N1A C5A C6A 113.4(5) ?
C4A C5A C6A 124.7(5) ?
N2A C6A C5A 114.7(5) ?
O1A C7A N3A 123.6(5) ?
O1A C7A C8A 118.8(5) ?
N3A C7A C8A 117.5(5) ?
C13A C8A C9A 118.8(5) ?
C13A C8A C7A 121.8(5) ?
C9A C8A C7A 119.4(5) ?
C10A C9A C8A 121.0(5) ?
C9A C10A C11A 119.0(5) ?
C10A C11A C12A 121.2(5) ?
C10A C11A ClA 118.5(4) ?
C12A C11A ClA 120.3(4) ?
C13A C12A C11A 119.0(5) ?
C12A C13A C8A 120.9(5) ?
N1B VB N2B 73.14(16) y
N1B VB O1B 145.25(16) y
N1B VB O2B 94.94(18) y
N1B VB O3B 98.36(18) y
N2B VB O1B 73.04(15) y
N2B VB O2B 133.62(18) y
N2B VB O3B 117.16(19) y
O1B VB O2B 102.54(18) y
O1B VB O3B 103.94(18) y
O2B VB O3B 108.8(2) y
C7B O1B VB 118.2(3) ?
C1B N1B C5B 117.5(5) ?
C1B N1B VB 125.3(4) ?
C5B N1B VB 117.2(3) ?
C6B N2B N3B 121.1(5) ?
C6B N2B VB 120.5(4) ?
N3B N2B VB 118.2(3) ?
C7B N3B N2B 106.7(4) ?
N1B C1B C2B 123.1(6) ?
C3B C2B C1B 119.3(6) ?
C2B C3B C4B 119.3(6) ?
C5B C4B C3B 117.9(6) ?
N1B C5B C4B 122.8(5) ?
N1B C5B C6B 113.6(5) ?
C4B C5B C6B 123.6(5) ?
N2B C6B C5B 114.8(5) ?
O1B C7B N3B 123.5(5) ?
O1B C7B C8B 118.1(5) ?
N3B C7B C8B 118.4(5) ?
C9B C8B C13B 119.2(5) ?
C9B C8B C7B 119.9(5) ?
C13B C8B C7B 120.9(5) ?
C10B C9B C8B 120.5(5) ?
C9B C10B C11B 119.2(5) ?
C12B C11B C10B 122.0(5) ?
C12B C11B ClB 119.6(4) ?
C10B C11B ClB 118.5(5) ?
C11B C12B C13B 118.3(5) ?
C12B C13B C8B 120.8(5) ?

loop_
_geom_bond_atom_site_label_1
_geom_bond_atom_site_label_2
_geom_bond_site_symmetry_2
_geom_bond_distance
_geom_bond_publ_flag
V N1 . 2.140(4) y
V N2 . 2.114(4) y
V O1 . 1.972(3) y
V O2 . 1.607(4) y
V O3 . 1.605(4) y
Cl C11 . 1.742(5) ?
O1 C7 . 1.302(5) ?
N1 C1 . 1.330(6) ?
N1 C5 . 1.361(6) ?
N2 C6 . 1.271(6) ?
N2 N3 . 1.374(5) ?
N3 C7 . 1.295(6) ?
C1 C2 . 1.366(7) ?
C2 C3 . 1.356(7) ?
C3 C4 . 1.380(7) ?
C4 C5 . 1.364(6) ?
C5 C6 . 1.436(6) ?
C7 C8 . 1.481(6) ?
C8 C9 . 1.370(7) ?
C8 C13 . 1.387(6) ?
C9 C10 . 1.382(7) ?
C10 C11 . 1.375(7) ?
C11 C12 . 1.361(7) ?
C12 C13 . 1.377(6) ?
VA N1A . 2.124(4) y
VA N2A . 2.105(4) y
VA O1A . 1.965(3) y
VA O2A . 1.609(3) y
VA O3A . 1.594(4) y
ClA C11A . 1.739(5) ?
O1A C7A . 1.291(5) ?
N1A C1A . 1.328(7) ?
N1A C5A . 1.344(6) ?
N2A C6A . 1.271(6) ?
N2A N3A . 1.386(5) ?
N3A C7A . 1.310(6) ?
C1A C2A . 1.374(8) ?
C2A C3A . 1.363(8) ?
C3A C4A . 1.370(8) ?
C4A C5A . 1.372(7) ?
C5A C6A . 1.447(7) ?
C7A C8A . 1.482(7) ?
C8A C13A . 1.382(7) ?
C8A C9A . 1.390(6) ?
C9A C10A . 1.373(6) ?
C10A C11A . 1.376(7) ?
C11A C12A . 1.385(7) ?
C12A C13A . 1.374(7) ?
VB N1B . 2.139(4) y
VB N2B . 2.112(4) y
VB O1B . 1.963(3) y
VB O2B . 1.608(4) y
VB O3B . 1.605(4) y
ClB C11B . 1.745(5) ?
O1B C7B . 1.300(6) ?
N1B C1B . 1.331(6) ?
N1B C5B . 1.354(6) ?
N2B C6B . 1.278(6) ?
N2B N3B . 1.376(5) ?
N3B C7B . 1.303(6) ?
C1B C2B . 1.364(7) ?
C2B C3B . 1.359(8) ?
C3B C4B . 1.398(8) ?
C4B C5B . 1.368(7) ?
C5B C6B . 1.452(7) ?
C7B C8B . 1.472(7) ?
C8B C9B . 1.388(7) ?
C8B C13B . 1.397(7) ?
C9B C10B . 1.377(7) ?
C10B C11B . 1.380(7) ?
C11B C12B . 1.380(7) ?
C12B C13B . 1.385(7) ?
